data_9013792
loop_
_publ_author_name
'Schofield, P. F.'
'Wilson, C. C.'
'Knight, K. S.'
'Kirk, C. A.'

_publ_section_title
;
 Proton location and hydrogen bonding in the hydrous lead copper
 sulfates linarite, PbCu(SO4)(OH)2, and caledonite, Pb5Cu2(SO4)3CO3(OH)6
;
_journal_name_full 'The Canadian Mineralogist'
_journal_page_first 649
_journal_page_last 662
_journal_paper_doi 10.3749/canmin.47.3.649-662
_journal_volume 47
_journal_year 2009
_chemical_compound_source 'Leadhills, Lanarkshire, Scotland'
_chemical_formula_sum 'Cu H2 O6 Pb S'
_chemical_name_mineral Linarite
_space_group_IT_number 11
_symmetry_space_group_name_Hall '-P 2yb'
_symmetry_space_group_name_H-M 'P 1 21/m 1'
_cell_angle_alpha 90
_cell_angle_beta 102.66
_cell_angle_gamma 90
_cell_length_a 9.682
_cell_length_b 5.646
_cell_length_c 4.683
_cell_formula_units_Z 2
_cell_volume 249.770
_database_code_amcsd 0006293
_exptl_crystal_density_diffrn 5.330
_cod_original_formula_sum 'Pb Cu S O6 H2'
_cod_database_code 9013792

loop_
_space_group_symop_operation_xyz
x,y,z
x,1/2-y,z
-x,1/2+y,-z
-x,-y,-z

loop_
_atom_site_aniso_label
_atom_site_aniso_U_11
_atom_site_aniso_U_22
_atom_site_aniso_U_33
_atom_site_aniso_U_12
_atom_site_aniso_U_13
_atom_site_aniso_U_23
Pb 0.01400 0.02200 0.02100 0.00000 0.00700 0.00000
Cu 0.01400 0.00920 0.00900 0.00160 0.00400 -0.00050
S 0.00700 0.00800 0.01100 0.00000 0.00100 0.00000
O1 0.01200 0.02200 0.02400 0.00000 0.00600 0.00000
O2 0.02400 0.03800 0.01300 0.00000 0.00600 0.00000
O3 0.01500 0.01450 0.02300 -0.00040 0.00400 -0.00240
O4 0.01200 0.01070 0.00900 0.00000 0.00300 0.00000
O5 0.01000 0.01180 0.01000 0.00000 0.00300 0.00000
H5 0.02100 0.02400 0.01800 0.00000 0.00400 0.00000
H4 0.02100 0.02900 0.03600 0.00000 0.01400 0.00000

loop_
_atom_site_label
_atom_site_fract_x
_atom_site_fract_y
_atom_site_fract_z
Pb 0.34200 0.25000 0.01230
Cu 0.00000 0.00000 0.00000
S 0.66870 0.25000 0.55600
O1 0.52540 0.25000 0.59000
O2 0.66240 0.25000 0.23400
O3 0.25270 0.53720 0.31070
O4 0.96620 0.25000 0.25260
O5 0.09590 0.25000 0.82650
H5 0.05550 0.25000 0.60500
H4 0.86820 0.25000 0.25600

loop_
_cod_related_entry_id
_cod_related_entry_database
_cod_related_entry_code
1 AMCSD 0006293
